data_7226741
loop_
_publ_author_name
'Fujita, Wataru'
'Tokumitu, Akio'
'Fujii, Yutaka'
'Kikuchi, Hikomitsu'

_publ_section_title
;
 Crystal growth, structures and magnetic properties of copper hydroxide
 compounds with distorted diamond chain magnetic networks
;
_journal_issue 44
_journal_name_full CrystEngComm
_journal_page_first 8614
_journal_paper_doi 10.1039/C6CE01631F
_journal_volume 18
_journal_year 2016
_chemical_formula_moiety 'C20 H34 Cu3 O16 S2'
_chemical_formula_sum 'C20 H34 Cu3 O16 S2'
_chemical_formula_weight 785.24
_space_group_crystal_system triclinic
_space_group_IT_number 2
_space_group_name_Hall '-P 1'
_space_group_name_H-M_alt 'P -1'
_symmetry_space_group_name_Hall '-P 1'
_symmetry_space_group_name_H-M 'P -1'
_atom_sites_solution_hydrogens geom
_atom_sites_solution_primary direct
_atom_sites_solution_secondary difmap
_audit_update_record
;
2016-07-14 deposited with the CCDC.
2016-10-07 downloaded from the CCDC.
;
_cell_angle_alpha 101.400(7)
_cell_angle_beta 99.046(9)
_cell_angle_gamma 100.390(11)
_cell_formula_units_Z 1
_cell_length_a 5.766(2)
_cell_length_b 8.639(4)
_cell_length_c 15.848(7)
_cell_measurement_reflns_used 2757
_cell_measurement_temperature 150
_cell_measurement_theta_max 25.00
_cell_measurement_theta_min 3.20
_cell_volume 745.8(5)
_computing_cell_refinement 'CrystalClear-SM Expert 2.0 r4'
_computing_data_collection 'CrystalClear-SM Expert 2.0 r4 (Rigaku, 2009)'
_computing_data_reduction 'CrystalClear-SM Expert 2.0 r4'
_computing_molecular_graphics 'CrystalStructure 4.2'
_computing_publication_material 'CrystalStructure 4.2 (Rigaku, 2015)'
_computing_structure_refinement 'SHELXL Version 2014/7 (Sheldrick, 2008)'
_computing_structure_solution 'SIR2011 (Burla, et al., 2012)'
_diffrn_ambient_temperature 150
_diffrn_detector_area_resol_mean 7.314
_diffrn_measured_fraction_theta_full 0.959
_diffrn_measured_fraction_theta_max 0.959
_diffrn_measurement_device_type 'Rigaku Mercury70'
_diffrn_measurement_method \w
_diffrn_radiation_type 'Mo K\a'
_diffrn_radiation_wavelength 0.71075
_diffrn_reflns_av_R_equivalents 0.0338
_diffrn_reflns_Laue_measured_fraction_full 0.959
_diffrn_reflns_Laue_measured_fraction_max 0.959
_diffrn_reflns_limit_h_max 6
_diffrn_reflns_limit_h_min -6
_diffrn_reflns_limit_k_max 10
_diffrn_reflns_limit_k_min -9
_diffrn_reflns_limit_l_max 15
_diffrn_reflns_limit_l_min -18
_diffrn_reflns_number 5999
_diffrn_reflns_point_group_measured_fraction_full 0.959
_diffrn_reflns_point_group_measured_fraction_max 0.959
_diffrn_reflns_theta_full 25.076
_diffrn_reflns_theta_max 25.076
_diffrn_reflns_theta_min 3.189
_diffrn_standards_number 0
_exptl_absorpt_coefficient_mu 2.330
_exptl_absorpt_correction_T_max 0.628
_exptl_absorpt_correction_T_min 0.371
_exptl_absorpt_correction_type multi-scan
_exptl_absorpt_process_details 'REQAB (Rigaku, 1998)'
_exptl_crystal_colour blue
_exptl_crystal_density_diffrn 1.748
_exptl_crystal_density_method 'not measured'
_exptl_crystal_description plate
_exptl_crystal_F_000 401.00
_exptl_crystal_size_max 0.300
_exptl_crystal_size_mid 0.200
_exptl_crystal_size_min 0.040
_refine_diff_density_max 0.92
_refine_diff_density_min -0.71
_refine_ls_extinction_method none
_refine_ls_goodness_of_fit_ref 1.145
_refine_ls_hydrogen_treatment mixed
_refine_ls_number_parameters 202
_refine_ls_number_reflns 2546
_refine_ls_number_restraints 5
_refine_ls_R_factor_all 0.0466
_refine_ls_R_factor_gt 0.0402
_refine_ls_shift/su_max 0.001
_refine_ls_structure_factor_coef Fsqd
_refine_ls_weighting_details 'w = 1/[\s^2^(Fo^2^)+(0.0867P)^2^] where P=(Fo^2^+2Fc^2^)/3'
_refine_ls_weighting_scheme calc
_refine_ls_wR_factor_gt 0.1254
_refine_ls_wR_factor_ref 0.1434
_reflns_Friedel_coverage 0.000
_reflns_number_gt 2143
_reflns_number_total 2546
_reflns_threshold_expression F^2^>2.0\s(F^2^)
_cod_data_source_file c6ce01631f2.cif
_cod_data_source_block 150321f1
_cod_depositor_comments 'Adding full bibliography for 7226738--7226744.cif.'
_cod_database_code 7226741

loop_
_space_group_symop_id
_space_group_symop_operation_xyz
1 +X,+Y,+Z
2 -X,-Y,-Z

loop_
_atom_site_label
_atom_site_type_symbol
_atom_site_fract_x
_atom_site_fract_y
_atom_site_fract_z
_atom_site_U_iso_or_equiv
_atom_site_adp_type
_atom_site_occupancy
_atom_site_site_symmetry_order
_atom_site_calc_flag
_atom_site_refinement_flags_posn
_atom_site_refinement_flags_adp
_atom_site_refinement_flags_occupancy
Cu1 Cu 0.0000 0.5000 1.0000 0.0161(2) Uani 1 2 d S . P
Cu2 Cu 0.45560(8) 0.58076(6) 0.92627(3) 0.0174(2) Uani 1 1 d . . .
S3 S 0.16842(17) 0.99067(13) 0.82983(7) 0.0179(3) Uani 1 1 d . . .
O4 O 0.0999(6) 1.1449(4) 0.8475(2) 0.0307(8) Uani 1 1 d . . .
O5 O 0.2857(5) 0.4133(3) 0.97567(19) 0.0164(6) Uani 1 1 d D . .
H5 H 0.229(8) 0.329(4) 0.942(3) 0.020 Uiso 1 1 d D U .
O6 O 0.6194(6) 0.7615(5) 0.8865(3) 0.0428(10) Uani 1 1 d D . .
H6A H 0.759(5) 0.803(7) 0.893(4) 0.051 Uiso 1 1 d D U .
H6B H 0.548(10) 0.830(5) 0.880(4) 0.051 Uiso 1 1 d D U .
O7 O 0.2683(5) 0.7544(4) 1.0144(2) 0.0205(7) Uani 1 1 d D . .
H7A H 0.225(8) 0.809(5) 0.983(3) 0.025 Uiso 1 1 d D U .
H7B H 0.314(8) 0.811(5) 1.0625(18) 0.025 Uiso 1 1 d D U .
O8 O 0.4263(5) 1.0041(4) 0.8358(2) 0.0246(7) Uani 1 1 d . . .
O9 O 0.0761(5) 0.8839(4) 0.8836(2) 0.0281(8) Uani 1 1 d . . .
O10 O 0.2103(6) 0.5283(4) 0.8206(2) 0.0255(7) Uani 1 1 d . . .
O11 O 0.1220(5) 0.5171(4) 1.12340(19) 0.0220(7) Uani 1 1 d . . .
C12 C -0.0132(7) 0.4887(5) 0.8134(3) 0.0191(9) Uani 1 1 d . . .
C13 C 0.0296(8) 0.7257(6) 0.5797(3) 0.0281(11) Uani 1 1 d . . .
H13 H 0.1081 0.6590 0.5441 0.034 Uiso 1 1 calc R U .
C14 C 0.0287(8) 0.8959(5) 0.7198(3) 0.0201(9) Uani 1 1 d . . .
C15 C -0.2999(8) 0.8511(7) 0.5987(3) 0.0342(12) Uani 1 1 d . . .
H15 H -0.4514 0.8700 0.5751 0.041 Uiso 1 1 calc R U .
C16 C -0.1946(8) 0.9230(6) 0.6859(3) 0.0286(11) Uani 1 1 d . . .
H16 H -0.2731 0.9894 0.7218 0.034 Uiso 1 1 calc R U .
C17 C 0.1378(8) 0.7967(6) 0.6674(3) 0.0268(10) Uani 1 1 d . . .
H17 H 0.2882 0.7765 0.6911 0.032 Uiso 1 1 calc R U .
C18 C -0.1903(9) 0.7517(6) 0.5444(3) 0.0315(12) Uani 1 1 d . . .
C19 C -0.3044(10) 0.6849(7) 0.4489(3) 0.0396(14) Uani 1 1 d . . .
H19A H -0.4817 0.6635 0.4423 0.048 Uiso 1 1 calc R U .
H19B H -0.2596 0.5806 0.4282 0.048 Uiso 1 1 calc R U .
C20 C -0.1708(9) 0.4454(7) 0.7240(3) 0.0352(13) Uani 1 1 d . . .
H20A H -0.3397 0.4175 0.7290 0.042 Uiso 1 1 calc R U .
H20B H -0.1464 0.5379 0.6966 0.042 Uiso 1 1 calc R U .
H20C H -0.1297 0.3526 0.6876 0.042 Uiso 1 1 calc R U .
C21 C -0.2286(11) 0.7982(8) 0.3926(4) 0.0499(16) Uani 1 1 d . . .
H21A H -0.3072 0.7497 0.3311 0.060 Uiso 1 1 calc R U .
H21B H -0.2756 0.9009 0.4120 0.060 Uiso 1 1 calc R U .
H21C H -0.0535 0.8180 0.3978 0.060 Uiso 1 1 calc R U .

loop_
_atom_site_aniso_label
_atom_site_aniso_U_11
_atom_site_aniso_U_22
_atom_site_aniso_U_33
_atom_site_aniso_U_23
_atom_site_aniso_U_13
_atom_site_aniso_U_12
Cu1 0.0134(4) 0.0155(4) 0.0208(4) 0.0063(3) 0.0014(3) 0.0066(3)
Cu2 0.0152(3) 0.0155(3) 0.0238(4) 0.0085(2) 0.0030(2) 0.0056(2)
S3 0.0167(5) 0.0152(6) 0.0219(6) 0.0052(4) 0.0018(4) 0.0051(4)
O4 0.0388(19) 0.0209(18) 0.0288(19) -0.0007(14) -0.0043(14) 0.0140(15)
O5 0.0159(15) 0.0119(15) 0.0225(16) 0.0044(12) 0.0036(11) 0.0053(12)
O6 0.0207(18) 0.042(2) 0.082(3) 0.044(2) 0.0120(18) 0.0123(16)
O7 0.0218(16) 0.0153(17) 0.0239(18) 0.0051(13) 0.0005(12) 0.0053(13)
O8 0.0193(16) 0.0209(17) 0.0314(18) 0.0077(13) -0.0006(12) 0.0020(13)
O9 0.0226(16) 0.036(2) 0.0284(18) 0.0173(15) 0.0022(12) 0.0035(14)
O10 0.0269(18) 0.0229(17) 0.0274(18) 0.0099(13) 0.0010(13) 0.0063(14)
O11 0.0155(15) 0.0247(17) 0.0249(17) 0.0057(13) -0.0016(12) 0.0068(13)
C12 0.019(2) 0.018(2) 0.023(2) 0.0068(17) 0.0043(16) 0.0056(17)
C13 0.032(3) 0.023(3) 0.029(3) 0.001(2) 0.0086(19) 0.007(2)
C14 0.026(2) 0.016(2) 0.019(2) 0.0054(17) 0.0046(17) 0.0035(18)
C15 0.018(2) 0.044(3) 0.037(3) 0.011(2) -0.0038(19) 0.005(2)
C16 0.021(2) 0.033(3) 0.033(3) 0.010(2) 0.0027(18) 0.008(2)
C17 0.030(2) 0.023(2) 0.030(3) 0.005(2) 0.0052(19) 0.013(2)
C18 0.031(3) 0.024(3) 0.031(3) 0.007(2) -0.004(2) -0.007(2)
C19 0.042(3) 0.036(3) 0.030(3) 0.004(2) -0.008(2) -0.002(2)
C20 0.033(3) 0.040(3) 0.027(3) 0.009(2) -0.002(2) -0.001(2)
C21 0.055(4) 0.052(4) 0.035(3) 0.014(3) 0.000(3) -0.005(3)

loop_
_atom_type_symbol
_atom_type_description
_atom_type_scat_dispersion_real
_atom_type_scat_dispersion_imag
_atom_type_scat_source
C C 0.0033 0.0016
;
International Tables for Crystallography
(Vol. C, Tables 4.2.6.8 and 6.1.1.4)
;
H H 0.0000 0.0000
;
International Tables for Crystallography
(Vol. C, Table 6.1.1.4)
;
Cu Cu 0.3201 1.2651
;
International Tables for Crystallography
(Vol. C, Tables 4.2.6.8 and 6.1.1.4)
;
O O 0.0106 0.0060
;
International Tables for Crystallography
(Vol. C, Tables 4.2.6.8 and 6.1.1.4)
;
S S 0.1246 0.1234
;
International Tables for Crystallography
(Vol. C, Tables 4.2.6.8 and 6.1.1.4)
;

loop_
_geom_angle_atom_site_label_1
_geom_angle_atom_site_label_2
_geom_angle_atom_site_label_3
_geom_angle
_geom_angle_site_symmetry_1
_geom_angle_site_symmetry_3
O11 Cu1 O11 180.0 . 2_567
O11 Cu1 O5 92.70(12) . 2_567
O11 Cu1 O5 87.30(12) 2_567 2_567
O11 Cu1 O5 87.30(12) . .
O11 Cu1 O5 92.70(12) 2_567 .
O5 Cu1 O5 180.0 2_567 .
O11 Cu1 O7 87.73(12) . .
O11 Cu1 O7 92.26(12) 2_567 .
O5 Cu1 O7 97.31(12) 2_567 .
O5 Cu1 O7 82.69(12) . .
O11 Cu1 O7 92.27(12) . 2_567
O11 Cu1 O7 87.73(12) 2_567 2_567
O5 Cu1 O7 82.69(12) 2_567 2_567
O5 Cu1 O7 97.31(12) . 2_567
O7 Cu1 O7 180.0 . 2_567
O10 Cu2 O6 89.15(16) . .
O10 Cu2 O5 93.18(13) . .
O6 Cu2 O5 174.63(17) . .
O10 Cu2 O5 167.63(13) . 2_667
O6 Cu2 O5 97.17(15) . 2_667
O5 Cu2 O5 81.46(12) . 2_667
O10 Cu2 O7 96.90(13) . .
O6 Cu2 O7 90.86(15) . .
O5 Cu2 O7 84.06(12) . .
O5 Cu2 O7 93.64(12) 2_667 .
O10 Cu2 Cu2 132.97(10) . 2_667
O6 Cu2 Cu2 137.63(12) . 2_667
O5 Cu2 Cu2 40.77(8) . 2_667
O5 Cu2 Cu2 40.70(8) 2_667 2_667
O7 Cu2 Cu2 88.49(8) . 2_667
O4 S3 O8 113.73(19) . .
O4 S3 O9 112.7(2) . .
O8 S3 O9 110.70(19) . .
O4 S3 C14 105.8(2) . .
O8 S3 C14 106.9(2) . .
O9 S3 C14 106.5(2) . .
Cu2 O5 Cu2 98.54(12) . 2_667
Cu2 O5 Cu1 101.71(14) . .
Cu2 O5 Cu1 119.59(15) 2_667 .
Cu2 O5 H5 116(4) . .
Cu2 O5 H5 117(4) 2_667 .
Cu1 O5 H5 103(4) . .
Cu2 O6 H6A 132(5) . .
Cu2 O6 H6B 117(5) . .
H6A O6 H6B 106(7) . .
Cu2 O7 Cu1 80.04(10) . .
Cu2 O7 H7A 103(4) . .
Cu1 O7 H7A 116(4) . .
Cu2 O7 H7B 131(4) . .
Cu1 O7 H7B 117(4) . .
H7A O7 H7B 107(6) . .
C12 O10 Cu2 128.0(3) . .
C12 O11 Cu1 130.8(3) 2_567 .
O10 C12 O11 125.3(4) . 2_567
O10 C12 C20 119.1(4) . .
O11 C12 C20 115.6(4) 2_567 .
C18 C13 C17 120.5(5) . .
C18 C13 H13 119.7 . .
C17 C13 H13 119.7 . .
C17 C14 C16 120.0(4) . .
C17 C14 S3 120.9(4) . .
C16 C14 S3 119.1(4) . .
C16 C15 C18 122.1(5) . .
C16 C15 H15 118.9 . .
C18 C15 H15 118.9 . .
C15 C16 C14 118.6(5) . .
C15 C16 H16 120.7 . .
C14 C16 H16 120.7 . .
C14 C17 C13 120.7(4) . .
C14 C17 H17 119.7 . .
C13 C17 H17 119.7 . .
C13 C18 C15 118.1(4) . .
C13 C18 C19 121.7(5) . .
C15 C18 C19 120.1(5) . .
C18 C19 C21 112.4(4) . .
C18 C19 H19A 109.1 . .
C21 C19 H19A 109.1 . .
C18 C19 H19B 109.1 . .
C21 C19 H19B 109.1 . .
H19A C19 H19B 107.9 . .
C12 C20 H20A 109.5 . .
C12 C20 H20B 109.5 . .
H20A C20 H20B 109.5 . .
C12 C20 H20C 109.5 . .
H20A C20 H20C 109.5 . .
H20B C20 H20C 109.5 . .
C19 C21 H21A 109.5 . .
C19 C21 H21B 109.5 . .
H21A C21 H21B 109.5 . .
C19 C21 H21C 109.5 . .
H21A C21 H21C 109.5 . .
H21B C21 H21C 109.5 . .

loop_
_geom_bond_atom_site_label_1
_geom_bond_atom_site_label_2
_geom_bond_distance
_geom_bond_site_symmetry_2
Cu1 O11 1.938(3) .
Cu1 O11 1.938(3) 2_567
Cu1 O5 1.988(3) 2_567
Cu1 O5 1.988(3) .
Cu1 O7 2.396(3) .
Cu1 O7 2.396(3) 2_567
Cu2 O10 1.932(3) .
Cu2 O6 1.942(4) .
Cu2 O5 1.960(3) .
Cu2 O5 1.963(3) 2_667
Cu2 O7 2.366(3) .
Cu2 Cu2 2.9733(14) 2_667
S3 O4 1.445(4) .
S3 O8 1.457(3) .
S3 O9 1.461(3) .
S3 C14 1.766(4) .
O5 Cu2 1.963(3) 2_667
O5 H5 0.79(2) .
O6 H6A 0.80(2) .
O6 H6B 0.79(2) .
O7 H7A 0.80(2) .
O7 H7B 0.80(2) .
O10 C12 1.253(5) .
O11 C12 1.267(5) 2_567
C12 O11 1.267(5) 2_567
C12 C20 1.496(6) .
C13 C18 1.379(7) .
C13 C17 1.395(6) .
C13 H13 0.9500 .
C14 C17 1.377(7) .
C14 C16 1.394(6) .
C15 C16 1.388(7) .
C15 C18 1.396(8) .
C15 H15 0.9500 .
C16 H16 0.9500 .
C17 H17 0.9500 .
C18 C19 1.504(7) .
C19 C21 1.504(8) .
C19 H19A 0.9900 .
C19 H19B 0.9900 .
C20 H20A 0.9800 .
C20 H20B 0.9800 .
C20 H20C 0.9800 .
C21 H21A 0.9800 .
C21 H21B 0.9800 .
C21 H21C 0.9800 .

loop_
_geom_hbond_atom_site_label_D
_geom_hbond_atom_site_label_H
_geom_hbond_atom_site_label_A
_geom_hbond_site_symmetry_A
_geom_hbond_distance_DA
_geom_hbond_distance_DH
_geom_hbond_distance_HA
_geom_hbond_angle_DHA
_geom_hbond_publ_flag
O5 H5 O4 1_545 2.684(4) 0.79(3) 1.90(3) 170(4) no
O6 H6A O9 1_655 2.666(5) 0.80(3) 1.88(3) 168(6) no
O6 H6B O8 . 2.739(6) 0.79(6) 1.98(6) 162(7) no
O7 H7A O9 . 2.724(5) 0.80(5) 1.95(5) 164(4) no
O7 H7B O8 2_677 2.914(4) 0.80(3) 2.18(3) 154(4) no

loop_
_geom_torsion_atom_site_label_1
_geom_torsion_atom_site_label_2
_geom_torsion_atom_site_label_3
_geom_torsion_atom_site_label_4
_geom_torsion
_geom_torsion_site_symmetry_4
Cu2 O10 C12 O11 3.4(7) 2_567
Cu2 O10 C12 C20 -177.2(3) .
O4 S3 C14 C17 146.5(4) .
O8 S3 C14 C17 25.0(4) .
O9 S3 C14 C17 -93.4(4) .
O4 S3 C14 C16 -33.2(4) .
O8 S3 C14 C16 -154.7(4) .
O9 S3 C14 C16 86.9(4) .
C18 C15 C16 C14 0.6(7) .
C17 C14 C16 C15 -1.3(7) .
S3 C14 C16 C15 178.4(4) .
C16 C14 C17 C13 1.5(7) .
S3 C14 C17 C13 -178.2(4) .
C18 C13 C17 C14 -1.0(7) .
C17 C13 C18 C15 0.2(7) .
C17 C13 C18 C19 176.4(4) .
C16 C15 C18 C13 -0.1(7) .
C16 C15 C18 C19 -176.3(5) .
C13 C18 C19 C21 -88.7(7) .
C15 C18 C19 C21 87.3(6) .
